data_7200826
loop_
_publ_author_name
'Ellis, Carol A.'
'Miller, Michael A.'
'Spencer, James'
'Zukerman-Schpector, Julio'
'Tiekink, Edward R. T.'

_publ_section_title
;
 Co-crystallization experiments of thiocarbamides with bipyridine-type
 molecules
;
_journal_issue 7
_journal_name_full CrystEngComm
_journal_page_first 1352
_journal_paper_doi 10.1039/b822555a
_journal_volume 11
_journal_year 2009
_chemical_formula_moiety 'C10 H13 N O S, 0.5(C12 H10 N2)'
_chemical_formula_sum 'C16 H18 N2 O S'
_chemical_formula_weight 286.39
_chemical_name_systematic
;
?
;
_space_group_IT_number 15
_symmetry_cell_setting monoclinic
_symmetry_space_group_name_Hall '-C 2yc'
_symmetry_space_group_name_H-M 'C 1 2/c 1'
_atom_sites_solution_hydrogens geom
_atom_sites_solution_primary direct
_atom_sites_solution_secondary difmap
_audit_creation_method SHELXL-97
_cell_angle_alpha 90
_cell_angle_beta 95.738(11)
_cell_angle_gamma 90
_cell_formula_units_Z 8
_cell_length_a 11.454(4)
_cell_length_b 14.950(6)
_cell_length_c 17.707(7)
_cell_measurement_reflns_used 9397
_cell_measurement_temperature 98(2)
_cell_measurement_theta_max 30.5
_cell_measurement_theta_min 1.8
_cell_volume 3017(2)
_computing_cell_refinement CrystalClear
_computing_data_collection 'CrystalClear (Rigaku, 2005)'
_computing_data_reduction CrystalClear
_computing_molecular_graphics 'ORTEPII (Johnson, 1976)'
_computing_publication_material SHELXL97
_computing_structure_refinement 'SHELXL97 (Sheldrick, 1997)'
_computing_structure_solution 'SHELXS97 (Sheldrick, 1997)'
_diffrn_ambient_temperature 98(2)
_diffrn_measured_fraction_theta_full 0.997
_diffrn_measured_fraction_theta_max 0.997
_diffrn_measurement_device_type AFC12\k/SATURN724
_diffrn_measurement_method \w
_diffrn_radiation_monochromator graphite
_diffrn_radiation_source 'fine-focus sealed tube'
_diffrn_radiation_type MoK\a
_diffrn_radiation_wavelength 0.71070
_diffrn_reflns_av_R_equivalents 0.043
_diffrn_reflns_av_sigmaI/netI 0.032
_diffrn_reflns_limit_h_max 13
_diffrn_reflns_limit_h_min -12
_diffrn_reflns_limit_k_max 17
_diffrn_reflns_limit_k_min -17
_diffrn_reflns_limit_l_max 21
_diffrn_reflns_limit_l_min -21
_diffrn_reflns_number 13387
_diffrn_reflns_theta_full 25.0
_diffrn_reflns_theta_max 25.0
_diffrn_reflns_theta_min 2.3
_diffrn_standards_decay_% '< 1'
_diffrn_standards_interval_count 0
_diffrn_standards_number 0
_exptl_absorpt_coefficient_mu 0.212
_exptl_absorpt_correction_type none
_exptl_crystal_colour colourless
_exptl_crystal_density_diffrn 1.261
_exptl_crystal_density_method 'not measured'
_exptl_crystal_description block
_exptl_crystal_F_000 1216
_exptl_crystal_size_max 0.35
_exptl_crystal_size_mid 0.30
_exptl_crystal_size_min 0.30
_refine_diff_density_max 0.40
_refine_diff_density_min -0.41
_refine_diff_density_rms 0.079
_refine_ls_extinction_method none
_refine_ls_goodness_of_fit_ref 1.20
_refine_ls_hydrogen_treatment constr
_refine_ls_matrix_type full
_refine_ls_number_parameters 181
_refine_ls_number_reflns 2658
_refine_ls_number_restraints 0
_refine_ls_restrained_S_all 1.20
_refine_ls_R_factor_all 0.078
_refine_ls_R_factor_gt 0.072
_refine_ls_shift/su_max <0.001
_refine_ls_shift/su_mean 0.000
_refine_ls_structure_factor_coef Fsqd
_refine_ls_weighting_details 'calc w=1/[\s^2^(Fo^2^)+(0.1181P)^2^+3.524P] where P=(Fo^2^+2Fc^2^)/3'
_refine_ls_weighting_scheme calc
_refine_ls_wR_factor_gt 0.201
_refine_ls_wR_factor_ref 0.214
_reflns_number_gt 2496
_reflns_number_total 2658
_reflns_threshold_expression I>2\s(I)
_cod_data_source_file b822555a.txt
_cod_data_source_block 5
_cod_original_sg_symbol_H-M 'C 2/c'
_cod_database_code 7200826

loop_
_symmetry_equiv_pos_as_xyz
'x, y, z'
'-x, y, -z+1/2'
'x+1/2, y+1/2, z'
'-x+1/2, y+1/2, -z+1/2'
'-x, -y, -z'
'x, -y, z-1/2'
'-x+1/2, -y+1/2, -z'
'x+1/2, -y+1/2, z-1/2'

loop_
_atom_site_label
_atom_site_type_symbol
_atom_site_fract_x
_atom_site_fract_y
_atom_site_fract_z
_atom_site_U_iso_or_equiv
_atom_site_adp_type
_atom_site_occupancy
_atom_site_symmetry_multiplicity
_atom_site_calc_flag
_atom_site_refinement_flags
_atom_site_disorder_assembly
_atom_site_disorder_group
S1 S 0.45389(6) 0.75096(4) 0.47674(4) 0.0367(3) Uani 1 1 d . . .
O1 O 0.28641(17) 0.63188(13) 0.43279(11) 0.0391(5) Uani 1 1 d . . .
N1 N 0.3807(2) 0.60880(14) 0.54661(13) 0.0332(6) Uani 1 1 d . . .
H1N H 0.4352 0.6245 0.5828 0.040 Uiso 1 1 calc R . .
N2 N 0.6023(2) 0.61951(16) 0.65296(14) 0.0407(6) Uani 1 1 d . . .
C1 C 0.3692(2) 0.66122(18) 0.48496(16) 0.0342(6) Uani 1 1 d . . .
C2 C 0.3148(2) 0.53061(17) 0.56047(15) 0.0331(6) Uani 1 1 d . . .
C3 C 0.1930(3) 0.52920(19) 0.54888(18) 0.0408(7) Uani 1 1 d . . .
H3 H 0.1510 0.5801 0.5289 0.049 Uiso 1 1 calc R . .
C4 C 0.1336(3) 0.45288(19) 0.56681(17) 0.0404(7) Uani 1 1 d . . .
H4 H 0.0504 0.4518 0.5589 0.048 Uiso 1 1 calc R . .
C5 C 0.1930(3) 0.37796(19) 0.59603(16) 0.0379(7) Uani 1 1 d . . .
H5 H 0.1512 0.3258 0.6079 0.046 Uiso 1 1 calc R . .
C6 C 0.3140(3) 0.38018(19) 0.60771(16) 0.0364(7) Uani 1 1 d . . .
H6 H 0.3558 0.3291 0.6276 0.044 Uiso 1 1 calc R . .
C7 C 0.3749(2) 0.45663(18) 0.59062(15) 0.0337(6) Uani 1 1 d . . .
H7 H 0.4581 0.4581 0.5997 0.040 Uiso 1 1 calc R . .
C8 C 0.2587(3) 0.6825(2) 0.36215(16) 0.0435(7) Uani 1 1 d . . .
H8 H 0.2641 0.7480 0.3732 0.052 Uiso 1 1 calc R . .
C9 C 0.3449(3) 0.6579(3) 0.30596(19) 0.0564(9) Uani 1 1 d . . .
H9A H 0.4240 0.6765 0.3260 0.085 Uiso 1 1 calc R . .
H9B H 0.3228 0.6883 0.2576 0.085 Uiso 1 1 calc R . .
H9C H 0.3436 0.5930 0.2980 0.085 Uiso 1 1 calc R . .
C10 C 0.1338(3) 0.6583(3) 0.3352(2) 0.0574(9) Uani 1 1 d . . .
H10A H 0.0821 0.6772 0.3731 0.086 Uiso 1 1 calc R . .
H10B H 0.1275 0.5934 0.3280 0.086 Uiso 1 1 calc R . .
H10C H 0.1104 0.6885 0.2870 0.086 Uiso 1 1 calc R . .
C11 C 0.6469(3) 0.6061(3) 0.72474(19) 0.0652(12) Uani 1 1 d . . .
H11 H 0.5937 0.5985 0.7621 0.078 Uiso 1 1 calc R . .
C12 C 0.7649(3) 0.6026(3) 0.74796(18) 0.0585(10) Uani 1 1 d . . .
H12 H 0.7910 0.5925 0.7999 0.070 Uiso 1 1 calc R . .
C13 C 0.8460(2) 0.61363(16) 0.69551(15) 0.0313(6) Uani 1 1 d . . .
C14 C 0.8005(2) 0.6268(2) 0.62057(16) 0.0361(7) Uani 1 1 d . . .
H14 H 0.8518 0.6341 0.5820 0.043 Uiso 1 1 calc R . .
C15 C 0.6802(2) 0.62927(19) 0.60237(16) 0.0359(7) Uani 1 1 d . . .
H15 H 0.6514 0.6385 0.5508 0.043 Uiso 1 1 calc R . .
C16 C 0.9734(2) 0.61271(17) 0.71509(16) 0.0333(6) Uani 1 1 d . . .
H16 H 1.0215 0.6121 0.6744 0.040 Uiso 1 1 calc R . .

loop_
_atom_site_aniso_label
_atom_site_aniso_U_11
_atom_site_aniso_U_22
_atom_site_aniso_U_33
_atom_site_aniso_U_23
_atom_site_aniso_U_13
_atom_site_aniso_U_12
S1 0.0414(5) 0.0261(5) 0.0418(5) -0.0004(3) 0.0001(4) 0.0011(3)
O1 0.0406(11) 0.0389(11) 0.0365(11) -0.0053(8) -0.0018(8) 0.0006(9)
N1 0.0331(12) 0.0285(12) 0.0372(13) -0.0023(9) -0.0006(10) -0.0028(9)
N2 0.0380(14) 0.0443(15) 0.0394(14) -0.0052(11) 0.0018(11) -0.0030(11)
C1 0.0327(14) 0.0307(14) 0.0386(15) -0.0084(11) 0.0005(11) 0.0040(11)
C2 0.0351(14) 0.0272(13) 0.0370(14) -0.0063(11) 0.0036(11) -0.0007(11)
C3 0.0353(15) 0.0291(14) 0.0575(18) -0.0059(13) 0.0024(13) 0.0010(11)
C4 0.0363(16) 0.0321(14) 0.0514(18) -0.0046(12) -0.0022(13) -0.0023(12)
C5 0.0419(16) 0.0324(15) 0.0396(16) -0.0030(11) 0.0049(12) -0.0039(12)
C6 0.0416(16) 0.0322(15) 0.0356(15) -0.0026(11) 0.0041(12) 0.0049(12)
C7 0.0318(14) 0.0339(14) 0.0351(14) -0.0011(11) 0.0018(11) 0.0041(11)
C8 0.0418(17) 0.0534(19) 0.0346(15) -0.0040(13) 0.0012(12) 0.0054(14)
C9 0.051(2) 0.073(2) 0.0460(19) -0.0136(17) 0.0078(15) 0.0093(17)
C10 0.0427(18) 0.083(3) 0.0443(18) -0.0093(18) -0.0038(14) 0.0020(18)
C11 0.0343(17) 0.127(4) 0.0344(17) 0.0001(19) 0.0057(13) -0.0162(19)
C12 0.0383(17) 0.107(3) 0.0308(16) 0.0019(17) 0.0045(13) -0.0123(18)
C13 0.0346(14) 0.0230(12) 0.0365(15) -0.0032(10) 0.0049(11) -0.0034(10)
C14 0.0344(15) 0.0415(16) 0.0330(14) 0.0040(12) 0.0065(11) 0.0024(12)
C15 0.0391(15) 0.0349(15) 0.0334(15) 0.0041(11) 0.0018(12) 0.0028(12)
C16 0.0349(15) 0.0317(14) 0.0340(13) -0.0001(11) 0.0067(11) 0.0008(11)

loop_
_atom_type_symbol
_atom_type_description
_atom_type_scat_dispersion_real
_atom_type_scat_dispersion_imag
_atom_type_scat_source
C C 0.0033 0.0016 'International Tables Vol C Tables 4.2.6.8 and 6.1.1.4'
H H 0.0000 0.0000 'International Tables Vol C Tables 4.2.6.8 and 6.1.1.4'
N N 0.0061 0.0033 'International Tables Vol C Tables 4.2.6.8 and 6.1.1.4'
O O 0.0106 0.0060 'International Tables Vol C Tables 4.2.6.8 and 6.1.1.4'
S S 0.1246 0.1234 'International Tables Vol C Tables 4.2.6.8 and 6.1.1.4'

loop_
_geom_angle_atom_site_label_1
_geom_angle_atom_site_label_2
_geom_angle_atom_site_label_3
_geom_angle
_geom_angle_site_symmetry_1
_geom_angle_site_symmetry_3
_geom_angle_publ_flag
C1 O1 C8 120.0(2) . . ?
C1 N1 C2 127.6(2) . . ?
C1 N1 H1N 116.2 . . ?
C2 N1 H1N 116.2 . . ?
C15 N2 C11 115.9(3) . . ?
O1 C1 N1 112.2(2) . . ?
O1 C1 S1 125.7(2) . . ?
N1 C1 S1 122.0(2) . . ?
C7 C2 C3 119.9(3) . . ?
C7 C2 N1 118.1(2) . . ?
C3 C2 N1 121.8(2) . . ?
C4 C3 C2 119.2(3) . . ?
C4 C3 H3 120.4 . . ?
C2 C3 H3 120.4 . . ?
C3 C4 C5 121.3(3) . . ?
C3 C4 H4 119.3 . . ?
C5 C4 H4 119.3 . . ?
C6 C5 C4 119.0(3) . . ?
C6 C5 H5 120.5 . . ?
C4 C5 H5 120.5 . . ?
C5 C6 C7 120.4(3) . . ?
C5 C6 H6 119.8 . . ?
C7 C6 H6 119.8 . . ?
C2 C7 C6 120.1(3) . . ?
C2 C7 H7 119.9 . . ?
C6 C7 H7 119.9 . . ?
O1 C8 C10 105.3(3) . . ?
O1 C8 C9 109.6(3) . . ?
C10 C8 C9 113.2(3) . . ?
O1 C8 H8 109.5 . . ?
C10 C8 H8 109.5 . . ?
C9 C8 H8 109.5 . . ?
C8 C9 H9A 109.5 . . ?
C8 C9 H9B 109.5 . . ?
H9A C9 H9B 109.5 . . ?
C8 C9 H9C 109.5 . . ?
H9A C9 H9C 109.5 . . ?
H9B C9 H9C 109.5 . . ?
C8 C10 H10A 109.5 . . ?
C8 C10 H10B 109.5 . . ?
H10A C10 H10B 109.5 . . ?
C8 C10 H10C 109.5 . . ?
H10A C10 H10C 109.5 . . ?
H10B C10 H10C 109.5 . . ?
N2 C11 C12 124.2(3) . . ?
N2 C11 H11 117.9 . . ?
C12 C11 H11 117.9 . . ?
C11 C12 C13 120.0(3) . . ?
C11 C12 H12 120.0 . . ?
C13 C12 H12 120.0 . . ?
C12 C13 C14 116.3(3) . . ?
C12 C13 C16 123.9(3) . . ?
C14 C13 C16 119.8(2) . . ?
C15 C14 C13 119.7(2) . . ?
C15 C14 H14 120.1 . . ?
C13 C14 H14 120.1 . . ?
N2 C15 C14 123.9(3) . . ?
N2 C15 H15 118.0 . . ?
C14 C15 H15 118.0 . . ?
C16 C16 C13 125.2(3) 2_756 . ?
C16 C16 H16 117.4 2_756 . ?
C13 C16 H16 117.4 . . ?

loop_
_geom_bond_atom_site_label_1
_geom_bond_atom_site_label_2
_geom_bond_distance
_geom_bond_site_symmetry_2
_geom_bond_publ_flag
S1 C1 1.671(3) . ?
O1 C1 1.330(3) . ?
O1 C8 1.469(4) . ?
N1 C1 1.339(4) . ?
N1 C2 1.426(3) . ?
N1 H1N 0.8800 . ?
N2 C15 1.335(4) . ?
N2 C11 1.337(4) . ?
C2 C7 1.381(4) . ?
C2 C3 1.391(4) . ?
C3 C4 1.381(4) . ?
C3 H3 0.9500 . ?
C4 C5 1.384(4) . ?
C4 H4 0.9500 . ?
C5 C6 1.381(4) . ?
C5 H5 0.9500 . ?
C6 C7 1.388(4) . ?
C6 H6 0.9500 . ?
C7 H7 0.9500 . ?
C8 C10 1.507(4) . ?
C8 C9 1.515(4) . ?
C8 H8 1.0000 . ?
C9 H9A 0.9800 . ?
C9 H9B 0.9800 . ?
C9 H9C 0.9800 . ?
C10 H10A 0.9800 . ?
C10 H10B 0.9800 . ?
C10 H10C 0.9800 . ?
C11 C12 1.374(5) . ?
C11 H11 0.9500 . ?
C12 C13 1.388(4) . ?
C12 H12 0.9500 . ?
C13 C14 1.390(4) . ?
C13 C16 1.465(4) . ?
C14 C15 1.384(4) . ?
C14 H14 0.9500 . ?
C15 H15 0.9500 . ?
C16 C16 1.323(6) 2_756 ?
C16 H16 0.9500 . ?

loop_
_geom_torsion_atom_site_label_1
_geom_torsion_atom_site_label_2
_geom_torsion_atom_site_label_3
_geom_torsion_atom_site_label_4
_geom_torsion
_geom_torsion_site_symmetry_1
_geom_torsion_site_symmetry_2
_geom_torsion_site_symmetry_3
_geom_torsion_site_symmetry_4
_geom_torsion_publ_flag
C8 O1 C1 N1 178.1(2) . . . . ?
C8 O1 C1 S1 -3.4(3) . . . . ?
C2 N1 C1 O1 -1.1(4) . . . . ?
C2 N1 C1 S1 -179.7(2) . . . . ?
C1 N1 C2 C7 135.7(3) . . . . ?
C1 N1 C2 C3 -48.3(4) . . . . ?
C7 C2 C3 C4 -0.9(4) . . . . ?
N1 C2 C3 C4 -176.9(3) . . . . ?
C2 C3 C4 C5 0.0(5) . . . . ?
C3 C4 C5 C6 0.3(4) . . . . ?
C4 C5 C6 C7 0.3(4) . . . . ?
C3 C2 C7 C6 1.5(4) . . . . ?
N1 C2 C7 C6 177.6(2) . . . . ?
C5 C6 C7 C2 -1.2(4) . . . . ?
C1 O1 C8 C10 -154.8(3) . . . . ?
C1 O1 C8 C9 83.1(3) . . . . ?
C15 N2 C11 C12 0.4(6) . . . . ?
N2 C11 C12 C13 0.3(7) . . . . ?
C11 C12 C13 C14 -0.8(5) . . . . ?
C11 C12 C13 C16 178.7(3) . . . . ?
C12 C13 C14 C15 0.7(4) . . . . ?
C16 C13 C14 C15 -178.9(2) . . . . ?
C11 N2 C15 C14 -0.5(5) . . . . ?
C13 C14 C15 N2 -0.1(4) . . . . ?
C12 C13 C16 C16 -9.0(4) . . . 2_756 ?
C14 C13 C16 C16 170.53(18) . . . 2_756 ?
